data_7151871
loop_
_publ_author_name
'Soni, Rina'
'Cheung, Fung Kei'
'Clarkson, Guy C.'
'Martins, Jose E. D.'
'Graham, Mark A.'
'Wills, Martin'

_publ_section_title
;
 The importance of the N-H bond in Ru/TsDPEN complexes for asymmetric
 transfer hydrogenation of ketones and imines.
;
_journal_issue 9
_journal_name_full 'Organic &amp; biomolecular chemistry'
_journal_page_first 3290
_journal_page_last 3294
_journal_paper_doi 10.1039/c1ob05208j
_journal_volume 9
_journal_year 2011
_chemical_absolute_configuration rmad
_chemical_formula_sum 'C31 H37 Cl N2 O3 Ru S'
_chemical_formula_weight 654.21
_chemical_name_systematic
;
?
;
_space_group_IT_number 1
_symmetry_cell_setting triclinic
_symmetry_space_group_name_Hall 'P 1'
_symmetry_space_group_name_H-M 'P 1'
_atom_sites_solution_hydrogens geom
_atom_sites_solution_primary direct
_atom_sites_solution_secondary difmap
_audit_creation_method SHELXL-97
_cell_angle_alpha 90.6376(19)
_cell_angle_beta 103.5283(17)
_cell_angle_gamma 107.614(2)
_cell_formula_units_Z 2
_cell_length_a 10.3603(2)
_cell_length_b 11.0519(3)
_cell_length_c 14.0747(3)
_cell_measurement_reflns_used 22067
_cell_measurement_temperature 100(2)
_cell_measurement_theta_max 29.28
_cell_measurement_theta_min 3.20
_cell_volume 1487.55(6)
_computing_cell_refinement 'CrysAlis RED, Oxford Diffraction Ltd'
_computing_data_collection 'CrysAlis CCD, Oxford Diffraction Ltd'
_computing_data_reduction 'CrysAlis RED, Oxford Diffraction Ltd'
_computing_molecular_graphics 'SHELXTL (Sheldrick, 1997)'
_computing_publication_material 'SHELXTL (Sheldrick, 1997)'
_computing_structure_refinement 'SHELXL-97 (Sheldrick, 1997)'
_computing_structure_solution 'SHELXS-97 (Sheldrick, 1990)'
_diffrn_ambient_temperature 100(2)
_diffrn_detector_area_resol_mean 10.2833
_diffrn_measured_fraction_theta_full 0.993
_diffrn_measured_fraction_theta_max 0.894
_diffrn_measurement_device_type 'Oxford Diffraction Gemini R'
_diffrn_measurement_method '\f & \w scans'
_diffrn_radiation_monochromator graphite
_diffrn_radiation_source 'Enhance (Mo) X-ray Source'
_diffrn_radiation_type MoK\a
_diffrn_radiation_wavelength 0.71073
_diffrn_reflns_av_R_equivalents 0.0230
_diffrn_reflns_av_sigmaI/netI 0.0326
_diffrn_reflns_limit_h_max 13
_diffrn_reflns_limit_h_min -14
_diffrn_reflns_limit_k_max 14
_diffrn_reflns_limit_k_min -15
_diffrn_reflns_limit_l_max 19
_diffrn_reflns_limit_l_min -19
_diffrn_reflns_number 26930
_diffrn_reflns_theta_full 27.00
_diffrn_reflns_theta_max 29.34
_diffrn_reflns_theta_min 3.21
_diffrn_standards_decay_% nil
_exptl_absorpt_coefficient_mu 0.721
_exptl_absorpt_correction_T_max 1.00
_exptl_absorpt_correction_T_min 0.93
_exptl_absorpt_correction_type multi-scan
_exptl_absorpt_process_details 'ABSPACK(CrysAlis, Oxford Diffraction)'
_exptl_crystal_colour orange
_exptl_crystal_density_diffrn 1.461
_exptl_crystal_density_method 'not measured'
_exptl_crystal_description block
_exptl_crystal_F_000 676
_exptl_crystal_size_max 0.40
_exptl_crystal_size_mid 0.18
_exptl_crystal_size_min 0.14
_refine_diff_density_max 0.675
_refine_diff_density_min -0.544
_refine_diff_density_rms 0.058
_refine_ls_abs_structure_details 'Flack H D (1983), Acta Cryst. A39, 876-881, 6538 Friedel pairs'
_refine_ls_abs_structure_Flack 0.009(11)
_refine_ls_extinction_method none
_refine_ls_goodness_of_fit_ref 1.004
_refine_ls_hydrogen_treatment mixed
_refine_ls_matrix_type full
_refine_ls_number_parameters 717
_refine_ls_number_reflns 13849
_refine_ls_number_restraints 3
_refine_ls_restrained_S_all 1.004
_refine_ls_R_factor_all 0.0247
_refine_ls_R_factor_gt 0.0233
_refine_ls_shift/su_max 0.001
_refine_ls_shift/su_mean 0.000
_refine_ls_structure_factor_coef Fsqd
_refine_ls_weighting_details 'calc w=1/[\s^2^(Fo^2^)+(0.0337P)^2^+0.0000P] where P=(Fo^2^+2Fc^2^)/3'
_refine_ls_weighting_scheme calc
_refine_ls_wR_factor_gt 0.0548
_refine_ls_wR_factor_ref 0.0553
_reflns_number_gt 13324
_reflns_number_total 13849
_reflns_threshold_expression >2sigma(I)
_cod_data_source_file c1ob05208j.txt
_cod_data_source_block rs4
_cod_original_cell_volume 1487.56(6)
_cod_original_sg_symbol_H-M P1
_cod_database_code 7151871

loop_
_symmetry_equiv_pos_as_xyz
'x, y, z'

loop_
_atom_site_label
_atom_site_type_symbol
_atom_site_fract_x
_atom_site_fract_y
_atom_site_fract_z
_atom_site_U_iso_or_equiv
_atom_site_adp_type
_atom_site_occupancy
_atom_site_symmetry_multiplicity
_atom_site_calc_flag
_atom_site_refinement_flags
_atom_site_disorder_assembly
_atom_site_disorder_group
Ru1 Ru 0.052360(13) 0.187633(12) 0.256855(10) 0.01401(4) Uani 1 1 d . . .
Cl1 Cl 0.04297(5) 0.16975(5) 0.42658(4) 0.01727(10) Uani 1 1 d . . .
Ru2 Ru 0.660853(13) 0.450284(12) 0.895958(10) 0.01350(4) Uani 1 1 d . . .
Cl2 Cl 0.57796(5) 0.38881(5) 0.72084(4) 0.01763(10) Uani 1 1 d . . .
C101 C -0.3017(3) -0.4255(3) 0.50651(17) 0.0302(6) Uani 1 1 d . . .
H10A H -0.3174 -0.5169 0.4943 0.045 Uiso 1 1 calc R . .
H10B H -0.3912 -0.4109 0.5038 0.045 Uiso 1 1 calc R . .
H10C H -0.2386 -0.3946 0.5715 0.045 Uiso 1 1 calc R . .
C102 C -0.2372(2) -0.3549(2) 0.42962(16) 0.0216(5) Uani 1 1 d . . .
C103 C -0.1725(2) -0.4101(2) 0.37319(16) 0.0230(5) Uani 1 1 d . . .
H10D H -0.1716 -0.4950 0.3818 0.028 Uiso 1 1 calc R . .
C104 C -0.1085(2) -0.3424(2) 0.30377(16) 0.0203(4) Uani 1 1 d . . .
H10E H -0.0650 -0.3810 0.2654 0.024 Uiso 1 1 calc R . .
C105 C -0.1099(2) -0.2192(2) 0.29224(15) 0.0168(4) Uani 1 1 d . . .
C106 C -0.1747(2) -0.1626(2) 0.34761(16) 0.0218(5) Uani 1 1 d . . .
H10F H -0.1751 -0.0776 0.3391 0.026 Uiso 1 1 calc R . .
C107 C -0.2383(2) -0.2302(2) 0.41478(16) 0.0224(5) Uani 1 1 d . . .
H10G H -0.2835 -0.1916 0.4517 0.027 Uiso 1 1 calc R . .
S108 S -0.03409(6) -0.12774(5) 0.20407(4) 0.01726(12) Uani 1 1 d . . .
O18A O 0.03288(17) -0.20619(15) 0.16260(11) 0.0224(3) Uani 1 1 d . . .
O18B O -0.14906(17) -0.10075(16) 0.13788(11) 0.0233(3) Uani 1 1 d . . .
N109 N 0.0761(2) 0.00204(18) 0.25857(13) 0.0160(4) Uani 1 1 d . . .
C110 C 0.2170(2) -0.0071(2) 0.30754(15) 0.0149(4) Uani 1 1 d . . .
H11A H 0.2641 -0.0194 0.2554 0.018 Uiso 1 1 calc R . .
C111 C 0.2159(2) -0.1142(2) 0.37415(17) 0.0170(5) Uani 1 1 d . . .
C112 C 0.2664(3) -0.2128(2) 0.3516(2) 0.0263(6) Uani 1 1 d . . .
H11B H 0.2994 -0.2131 0.2940 0.032 Uiso 1 1 calc R . .
C113 C 0.2683(3) -0.3104(3) 0.4135(2) 0.0367(7) Uani 1 1 d . . .
H11D H 0.3023 -0.3771 0.3982 0.044 Uiso 1 1 calc R . .
C114 C 0.2205(3) -0.3096(3) 0.4970(2) 0.0381(8) Uani 1 1 d . . .
H11E H 0.2223 -0.3759 0.5392 0.046 Uiso 1 1 calc R . .
C115 C 0.1705(3) -0.2146(3) 0.51966(19) 0.0311(6) Uani 1 1 d . . .
H11F H 0.1372 -0.2156 0.5771 0.037 Uiso 1 1 calc R . .
C116 C 0.1684(2) -0.1172(2) 0.45924(16) 0.0214(5) Uani 1 1 d . . .
H11G H 0.1341 -0.0514 0.4759 0.026 Uiso 1 1 calc R . .
C117 C 0.3016(2) 0.12001(19) 0.36674(14) 0.0135(4) Uani 1 1 d . . .
H11H H 0.2600 0.1235 0.4237 0.016 Uiso 1 1 calc R . .
C118 C 0.4542(2) 0.1323(2) 0.41027(16) 0.0136(4) Uani 1 1 d . . .
C119 C 0.5334(3) 0.0817(2) 0.36278(18) 0.0197(5) Uani 1 1 d . . .
H11I H 0.4916 0.0370 0.2996 0.024 Uiso 1 1 calc R . .
C120 C 0.6727(3) 0.0965(2) 0.40715(19) 0.0229(5) Uani 1 1 d . . .
H12A H 0.7251 0.0614 0.3742 0.027 Uiso 1 1 calc R . .
C121 C 0.7357(3) 0.1618(2) 0.49921(18) 0.0216(5) Uani 1 1 d . . .
H12B H 0.8315 0.1733 0.5286 0.026 Uiso 1 1 calc R . .
C122 C 0.6581(2) 0.2100(2) 0.54783(17) 0.0196(5) Uani 1 1 d . . .
H12C H 0.7001 0.2539 0.6112 0.024 Uiso 1 1 calc R . .
C123 C 0.5184(2) 0.1941(2) 0.50386(16) 0.0155(4) Uani 1 1 d . . .
H12D H 0.4654 0.2262 0.5385 0.019 Uiso 1 1 calc R . .
N124 N 0.27948(19) 0.22806(17) 0.30721(13) 0.0149(3) Uani 1 1 d . . .
C125 C 0.3444(2) 0.3507(2) 0.36939(16) 0.0198(4) Uani 1 1 d . . .
H12E H 0.3049 0.3462 0.4265 0.030 Uiso 1 1 calc R . .
H12F H 0.3257 0.4199 0.3313 0.030 Uiso 1 1 calc R . .
H12G H 0.4457 0.3670 0.3914 0.030 Uiso 1 1 calc R . .
C126 C 0.3438(3) 0.2383(2) 0.22233(17) 0.0209(5) Uani 1 1 d . . .
H12H H 0.3348 0.3138 0.1890 0.031 Uiso 1 1 calc R . .
H12I H 0.2961 0.1619 0.1764 0.031 Uiso 1 1 calc R . .
H12J H 0.4430 0.2460 0.2457 0.031 Uiso 1 1 calc R . .
C127 C -0.1631(3) 0.1537(3) 0.16866(19) 0.0244(6) Uani 1 1 d . . .
H12K H -0.2369 0.0713 0.1701 0.029 Uiso 1 1 calc R . .
C128 C -0.1302(3) 0.2527(3) 0.2415(2) 0.0274(6) Uani 1 1 d . . .
H12L H -0.1810 0.2388 0.2947 0.033 Uiso 1 1 calc R . .
C129 C -0.0096(3) 0.3601(3) 0.2533(2) 0.0240(6) Uani 1 1 d . . .
H12M H 0.0220 0.4213 0.3132 0.029 Uiso 1 1 calc R . .
C130 C 0.0773(3) 0.3676(3) 0.1896(2) 0.0276(6) Uani 1 1 d . . .
H13A H 0.1715 0.4339 0.2055 0.033 Uiso 1 1 calc R . .
C131 C 0.0459(3) 0.2688(3) 0.11442(18) 0.0256(6) Uani 1 1 d . . .
H13B H 0.1183 0.2668 0.0788 0.031 Uiso 1 1 calc R . .
C132 C -0.0717(3) 0.1615(3) 0.10492(18) 0.0282(6) Uani 1 1 d . . .
H13C H -0.0827 0.0844 0.0621 0.034 Uiso 1 1 calc R . .
C201 C -0.0727(2) -0.0431(2) 0.63806(17) 0.0251(5) Uani 1 1 d . . .
H20A H -0.0598 -0.0218 0.5728 0.038 Uiso 1 1 calc R . .
H20B H -0.1685 -0.0503 0.6402 0.038 Uiso 1 1 calc R . .
H20C H -0.0556 -0.1245 0.6518 0.038 Uiso 1 1 calc R . .
C202 C 0.0284(2) 0.0598(2) 0.71374(15) 0.0193(4) Uani 1 1 d . . .
C203 C -0.0167(2) 0.1268(2) 0.77673(16) 0.0223(5) Uani 1 1 d . . .
H20D H -0.1139 0.1068 0.7722 0.027 Uiso 1 1 calc R . .
C204 C 0.0783(2) 0.2224(2) 0.84627(16) 0.0195(4) Uani 1 1 d . . .
H20E H 0.0459 0.2678 0.8883 0.023 Uiso 1 1 calc R . .
C205 C 0.2195(2) 0.25079(19) 0.85367(14) 0.0144(4) Uani 1 1 d . . .
C206 C 0.2672(2) 0.1853(2) 0.79117(15) 0.0175(4) Uani 1 1 d . . .
H20F H 0.3644 0.2055 0.7958 0.021 Uiso 1 1 calc R . .
C207 C 0.1717(2) 0.0909(2) 0.72266(16) 0.0187(4) Uani 1 1 d . . .
H20G H 0.2045 0.0460 0.6805 0.022 Uiso 1 1 calc R . .
S208 S 0.34453(6) 0.36901(5) 0.94441(4) 0.01524(11) Uani 1 1 d . . .
O28A O 0.40975(16) 0.29904(15) 1.01578(10) 0.0203(3) Uani 1 1 d . . .
O28B O 0.26410(16) 0.43964(15) 0.97983(11) 0.0201(3) Uani 1 1 d . . .
N209 N 0.45682(18) 0.45841(17) 0.89460(12) 0.0139(3) Uani 1 1 d . . .
C210 C 0.4169(2) 0.56917(19) 0.85168(14) 0.0132(4) Uani 1 1 d . . .
H21A H 0.4169 0.6276 0.9064 0.016 Uiso 1 1 calc R . .
C211 C 0.2747(2) 0.5342(2) 0.77817(16) 0.0148(4) Uani 1 1 d . . .
C212 C 0.2418(2) 0.4481(2) 0.69639(15) 0.0158(4) Uani 1 1 d . . .
H21B H 0.3096 0.4113 0.6856 0.019 Uiso 1 1 calc R . .
C213 C 0.1118(3) 0.4153(2) 0.63063(16) 0.0207(5) Uani 1 1 d . . .
H21C H 0.0905 0.3556 0.5757 0.025 Uiso 1 1 calc R . .
C214 C 0.0125(3) 0.4697(3) 0.64488(19) 0.0248(6) Uani 1 1 d . . .
H21D H -0.0768 0.4473 0.5999 0.030 Uiso 1 1 calc R . .
C215 C 0.0448(3) 0.5570(3) 0.72545(19) 0.0250(6) Uani 1 1 d . . .
H21E H -0.0220 0.5959 0.7348 0.030 Uiso 1 1 calc R . .
C216 C 0.1742(3) 0.5876(2) 0.79230(17) 0.0199(5) Uani 1 1 d . . .
H21F H 0.1944 0.6455 0.8482 0.024 Uiso 1 1 calc R . .
C217 C 0.5282(2) 0.64079(19) 0.79996(14) 0.0131(4) Uani 1 1 d . . .
H21H H 0.5112 0.5879 0.7375 0.016 Uiso 1 1 calc R . .
C218 C 0.5162(2) 0.7689(2) 0.77111(16) 0.0138(4) Uani 1 1 d . . .
C219 C 0.4882(2) 0.8532(2) 0.83269(16) 0.0179(5) Uani 1 1 d . . .
H21I H 0.4769 0.8307 0.8959 0.021 Uiso 1 1 calc R . .
C220 C 0.4767(3) 0.9690(2) 0.80208(18) 0.0217(5) Uani 1 1 d . . .
H22A H 0.4574 1.0250 0.8445 0.026 Uiso 1 1 calc R . .
C221 C 0.4931(2) 1.0043(2) 0.71022(17) 0.0221(5) Uani 1 1 d . . .
H22C H 0.4867 1.0845 0.6902 0.027 Uiso 1 1 calc R . .
C222 C 0.5189(3) 0.9209(2) 0.64800(18) 0.0213(5) Uani 1 1 d . . .
H22D H 0.5295 0.9436 0.5847 0.026 Uiso 1 1 calc R . .
C223 C 0.5291(2) 0.8048(2) 0.67839(16) 0.0164(4) Uani 1 1 d . . .
H22E H 0.5454 0.7480 0.6348 0.020 Uiso 1 1 calc R . .
N224 N 0.67269(19) 0.64539(17) 0.86079(12) 0.0135(4) Uani 1 1 d . . .
C225 C 0.7169(2) 0.7319(2) 0.95232(16) 0.0179(5) Uani 1 1 d . . .
H22F H 0.6545 0.6978 0.9950 0.027 Uiso 1 1 calc R . .
H22G H 0.7123 0.8167 0.9358 0.027 Uiso 1 1 calc R . .
H22H H 0.8130 0.7383 0.9864 0.027 Uiso 1 1 calc R . .
C226 C 0.7764(2) 0.6964(2) 0.80241(16) 0.0187(4) Uani 1 1 d . . .
H22I H 0.7517 0.6406 0.7420 0.028 Uiso 1 1 calc R . .
H22J H 0.8697 0.7000 0.8409 0.028 Uiso 1 1 calc R . .
H22K H 0.7763 0.7822 0.7858 0.028 Uiso 1 1 calc R . .
C227 C 0.7081(3) 0.3939(2) 1.04619(18) 0.0223(5) Uani 1 1 d . . .
H22B H 0.6484 0.4020 1.0909 0.027 Uiso 1 1 calc R . .
C228 C 0.8189(3) 0.4999(3) 1.03764(18) 0.0269(6) Uani 1 1 d . . .
H22L H 0.8363 0.5825 1.0760 0.032 Uiso 1 1 calc R . .
C229 C 0.8867(3) 0.4987(3) 0.9606(2) 0.0271(6) Uani 1 1 d . . .
H22M H 0.9512 0.5801 0.9464 0.033 Uiso 1 1 calc R . .
C230 C 0.8437(3) 0.3908(3) 0.8939(2) 0.0228(5) Uani 1 1 d . . .
H23A H 0.8786 0.3957 0.8331 0.027 Uiso 1 1 calc R . .
C231 C 0.7323(3) 0.2828(2) 0.9039(2) 0.0227(6) Uani 1 1 d . . .
H23B H 0.6895 0.2134 0.8491 0.027 Uiso 1 1 calc R . .
C232 C 0.6646(3) 0.2830(2) 0.97937(17) 0.0202(5) Uani 1 1 d . . .
H23C H 0.5752 0.2142 0.9777 0.024 Uiso 1 1 calc R . .
O300 O 0.0997(2) 0.7797(2) 0.97982(14) 0.0420(5) Uani 1 1 d . . .
H300 H 0.097(4) 0.780(4) 1.043(3) 0.063 Uiso 1 1 d . . .
C301 C 0.1499(4) 0.9088(3) 0.9569(3) 0.0552(9) Uani 1 1 d . . .
H30D H 0.0875 0.9555 0.9708 0.066 Uiso 1 1 calc R . .
H30E H 0.1458 0.9094 0.8859 0.066 Uiso 1 1 calc R . .
C302 C 0.2937(3) 0.9754(3) 1.0128(2) 0.0416(7) Uani 1 1 d . . .
H30A H 0.3210 1.0641 0.9965 0.062 Uiso 1 1 calc R . .
H30B H 0.3571 0.9332 0.9959 0.062 Uiso 1 1 calc R . .
H30C H 0.2991 0.9735 1.0832 0.062 Uiso 1 1 calc R . .
O400 O 0.3617(2) 0.55739(18) 0.17113(13) 0.0351(4) Uani 1 1 d . . .
H400 H 0.319(4) 0.529(3) 0.113(3) 0.053 Uiso 1 1 d . . .
C401 C 0.4998(3) 0.6387(3) 0.1776(2) 0.0416(7) Uani 1 1 d . . .
H40D H 0.5448 0.5980 0.1377 0.050 Uiso 1 1 calc R . .
H40E H 0.5550 0.6503 0.2466 0.050 Uiso 1 1 calc R . .
C402 C 0.5007(3) 0.7669(3) 0.1423(2) 0.0376(6) Uani 1 1 d . . .
H40A H 0.5976 0.8217 0.1512 0.056 Uiso 1 1 calc R . .
H40B H 0.4533 0.8062 0.1801 0.056 Uiso 1 1 calc R . .
H40C H 0.4520 0.7563 0.0726 0.056 Uiso 1 1 calc R . .

loop_
_atom_site_aniso_label
_atom_site_aniso_U_11
_atom_site_aniso_U_22
_atom_site_aniso_U_33
_atom_site_aniso_U_23
_atom_site_aniso_U_13
_atom_site_aniso_U_12
Ru1 0.01518(9) 0.01342(9) 0.01425(8) 0.00496(6) 0.00350(6) 0.00566(7)
Cl1 0.0172(2) 0.0216(3) 0.0162(2) 0.0020(2) 0.00629(19) 0.0091(2)
Ru2 0.01577(9) 0.01171(8) 0.01370(8) 0.00268(6) 0.00204(6) 0.00645(7)
Cl2 0.0218(3) 0.0171(2) 0.0158(2) -0.00093(19) 0.00454(19) 0.0088(2)
C101 0.0298(13) 0.0333(15) 0.0234(12) 0.0069(11) 0.0062(10) 0.0043(11)
C102 0.0181(11) 0.0236(12) 0.0164(10) 0.0003(9) -0.0017(8) 0.0014(9)
C103 0.0252(12) 0.0183(11) 0.0224(11) 0.0040(9) 0.0027(9) 0.0048(9)
C104 0.0211(11) 0.0181(11) 0.0211(10) -0.0002(9) 0.0034(8) 0.0069(9)
C105 0.0161(10) 0.0150(10) 0.0157(10) -0.0001(8) 0.0015(8) 0.0017(8)
C106 0.0252(11) 0.0135(10) 0.0266(11) 0.0003(9) 0.0068(9) 0.0056(9)
C107 0.0223(11) 0.0200(12) 0.0223(11) -0.0044(9) 0.0059(9) 0.0030(9)
S108 0.0220(3) 0.0133(3) 0.0138(2) -0.0009(2) 0.0028(2) 0.0030(2)
O18A 0.0298(9) 0.0178(8) 0.0190(7) -0.0010(6) 0.0074(6) 0.0056(7)
O18B 0.0247(8) 0.0207(8) 0.0181(7) 0.0014(6) -0.0025(6) 0.0038(7)
N109 0.0195(9) 0.0126(9) 0.0150(9) 0.0012(7) 0.0020(7) 0.0054(7)
C110 0.0179(10) 0.0131(10) 0.0159(10) 0.0030(8) 0.0061(8) 0.0068(9)
C111 0.0135(11) 0.0159(11) 0.0191(11) 0.0033(9) 0.0032(9) 0.0016(9)
C112 0.0218(13) 0.0187(12) 0.0390(15) 0.0040(11) 0.0077(11) 0.0070(10)
C113 0.0270(14) 0.0185(13) 0.0629(19) 0.0094(13) 0.0008(13) 0.0125(11)
C114 0.0290(15) 0.0237(15) 0.0541(19) 0.0281(14) -0.0006(13) 0.0049(12)
C115 0.0240(12) 0.0299(14) 0.0298(13) 0.0168(11) -0.0006(10) -0.0005(11)
C116 0.0169(11) 0.0187(12) 0.0229(11) 0.0058(9) 0.0010(9) 0.0000(9)
C117 0.0169(10) 0.0132(10) 0.0132(9) 0.0043(8) 0.0057(8) 0.0070(8)
C118 0.0138(10) 0.0115(10) 0.0188(11) 0.0049(8) 0.0070(8) 0.0063(8)
C119 0.0199(12) 0.0177(12) 0.0226(11) 0.0018(9) 0.0080(9) 0.0054(9)
C120 0.0223(12) 0.0204(12) 0.0330(13) 0.0052(10) 0.0138(10) 0.0114(10)
C121 0.0162(11) 0.0207(12) 0.0311(13) 0.0100(10) 0.0079(10) 0.0085(10)
C122 0.0178(11) 0.0182(11) 0.0235(11) 0.0067(9) 0.0064(9) 0.0055(9)
C123 0.0169(11) 0.0130(10) 0.0191(10) 0.0049(8) 0.0071(9) 0.0062(9)
N124 0.0162(8) 0.0117(9) 0.0170(8) 0.0042(7) 0.0049(7) 0.0042(7)
C125 0.0210(11) 0.0123(10) 0.0241(11) 0.0009(9) 0.0031(9) 0.0044(9)
C126 0.0232(12) 0.0236(12) 0.0205(11) 0.0076(9) 0.0103(9) 0.0101(10)
C127 0.0184(12) 0.0223(13) 0.0309(13) 0.0131(11) 0.0008(10) 0.0076(10)
C128 0.0237(13) 0.0328(15) 0.0337(14) 0.0160(12) 0.0085(11) 0.0189(12)
C129 0.0250(14) 0.0198(13) 0.0289(14) 0.0086(11) 0.0017(11) 0.0130(11)
C130 0.0234(13) 0.0225(13) 0.0330(14) 0.0189(11) -0.0015(10) 0.0072(11)
C131 0.0239(13) 0.0338(14) 0.0208(11) 0.0172(11) 0.0043(10) 0.0121(11)
C132 0.0355(15) 0.0322(15) 0.0158(11) 0.0089(10) -0.0024(10) 0.0155(13)
C201 0.0220(11) 0.0266(13) 0.0239(11) 0.0010(10) 0.0042(9) 0.0051(10)
C202 0.0220(11) 0.0171(11) 0.0180(10) 0.0077(8) 0.0045(9) 0.0051(9)
C203 0.0154(10) 0.0283(12) 0.0234(11) 0.0057(9) 0.0047(9) 0.0073(9)
C204 0.0212(11) 0.0220(11) 0.0185(10) 0.0027(9) 0.0071(9) 0.0099(9)
C205 0.0182(10) 0.0105(9) 0.0151(9) 0.0063(8) 0.0047(8) 0.0050(8)
C206 0.0171(10) 0.0151(10) 0.0213(10) 0.0047(8) 0.0061(8) 0.0052(8)
C207 0.0232(11) 0.0147(10) 0.0215(10) 0.0027(8) 0.0096(9) 0.0076(9)
S208 0.0195(3) 0.0138(3) 0.0136(2) 0.0036(2) 0.0064(2) 0.0051(2)
O28A 0.0247(8) 0.0201(8) 0.0166(7) 0.0092(6) 0.0054(6) 0.0071(7)
O28B 0.0250(8) 0.0190(8) 0.0196(7) 0.0028(6) 0.0124(6) 0.0066(7)
N209 0.0153(8) 0.0124(9) 0.0149(8) 0.0046(7) 0.0050(7) 0.0044(7)
C210 0.0182(10) 0.0086(9) 0.0146(9) 0.0015(8) 0.0048(8) 0.0062(8)
C211 0.0169(10) 0.0109(10) 0.0179(10) 0.0070(8) 0.0056(8) 0.0052(8)
C212 0.0170(10) 0.0139(10) 0.0170(10) 0.0057(9) 0.0049(8) 0.0052(8)
C213 0.0238(12) 0.0173(11) 0.0178(11) 0.0027(9) 0.0038(9) 0.0027(10)
C214 0.0143(11) 0.0307(14) 0.0268(12) 0.0106(11) 0.0016(10) 0.0056(10)
C215 0.0169(12) 0.0310(14) 0.0339(13) 0.0103(11) 0.0117(10) 0.0131(11)
C216 0.0207(12) 0.0218(12) 0.0209(11) 0.0025(9) 0.0095(9) 0.0088(10)
C217 0.0155(10) 0.0131(10) 0.0116(9) 0.0030(8) 0.0038(8) 0.0054(8)
C218 0.0137(10) 0.0097(10) 0.0181(10) 0.0052(8) 0.0020(8) 0.0052(8)
C219 0.0236(12) 0.0159(11) 0.0173(10) 0.0049(9) 0.0074(9) 0.0088(9)
C220 0.0280(12) 0.0171(11) 0.0246(11) 0.0050(9) 0.0106(10) 0.0107(10)
C221 0.0230(12) 0.0181(12) 0.0274(12) 0.0092(10) 0.0069(10) 0.0088(10)
C222 0.0227(12) 0.0238(13) 0.0190(11) 0.0093(10) 0.0068(9) 0.0081(10)
C223 0.0179(10) 0.0163(11) 0.0166(10) 0.0015(9) 0.0053(8) 0.0070(9)
N224 0.0146(9) 0.0139(9) 0.0125(8) 0.0031(7) 0.0016(7) 0.0066(7)
C225 0.0223(12) 0.0155(11) 0.0156(10) 0.0003(9) 0.0017(9) 0.0079(9)
C226 0.0177(10) 0.0208(11) 0.0198(10) 0.0086(9) 0.0066(8) 0.0077(9)
C227 0.0265(13) 0.0248(13) 0.0163(11) 0.0068(9) -0.0011(9) 0.0138(11)
C228 0.0303(14) 0.0220(13) 0.0232(12) 0.0038(10) -0.0099(10) 0.0131(11)
C229 0.0174(12) 0.0237(13) 0.0362(14) 0.0138(11) -0.0029(10) 0.0076(10)
C230 0.0185(12) 0.0263(14) 0.0292(13) 0.0101(11) 0.0063(10) 0.0144(11)
C231 0.0273(14) 0.0177(13) 0.0281(13) 0.0047(11) 0.0019(11) 0.0179(12)
C232 0.0224(12) 0.0176(12) 0.0227(12) 0.0098(10) 0.0017(10) 0.0118(10)
O300 0.0477(12) 0.0403(12) 0.0270(9) 0.0037(9) 0.0125(9) -0.0046(10)
C301 0.051(2) 0.054(2) 0.060(2) 0.0399(17) 0.0131(16) 0.0153(17)
C302 0.062(2) 0.0231(14) 0.0424(16) 0.0065(12) 0.0265(15) 0.0073(14)
O400 0.0389(11) 0.0316(10) 0.0224(8) 0.0026(8) 0.0069(8) -0.0065(8)
C401 0.0295(14) 0.0356(16) 0.0463(16) 0.0133(13) -0.0042(12) 0.0007(12)
C402 0.0395(15) 0.0300(15) 0.0434(16) 0.0057(12) 0.0178(13) 0.0055(12)

loop_
_atom_type_symbol
_atom_type_description
_atom_type_scat_dispersion_real
_atom_type_scat_dispersion_imag
_atom_type_scat_source
C C 0.0033 0.0016 'International Tables Vol C Tables 4.2.6.8 and 6.1.1.4'
H H 0.0000 0.0000 'International Tables Vol C Tables 4.2.6.8 and 6.1.1.4'
N N 0.0061 0.0033 'International Tables Vol C Tables 4.2.6.8 and 6.1.1.4'
O O 0.0106 0.0060 'International Tables Vol C Tables 4.2.6.8 and 6.1.1.4'
S S 0.1246 0.1234 'International Tables Vol C Tables 4.2.6.8 and 6.1.1.4'
Cl Cl 0.1484 0.1585 'International Tables Vol C Tables 4.2.6.8 and 6.1.1.4'
Ru Ru -1.2594 0.8363 'International Tables Vol C Tables 4.2.6.8 and 6.1.1.4'

loop_
_geom_angle_atom_site_label_1
_geom_angle_atom_site_label_2
_geom_angle_atom_site_label_3
_geom_angle
_geom_angle_site_symmetry_1
_geom_angle_site_symmetry_3
_geom_angle_publ_flag
N109 Ru1 C130 148.89(9) . . ?
N109 Ru1 C129 170.18(9) . . ?
C130 Ru1 C129 37.36(11) . . ?
N109 Ru1 C128 132.47(9) . . ?
C130 Ru1 C128 67.37(11) . . ?
C129 Ru1 C128 37.72(11) . . ?
N109 Ru1 C132 95.78(9) . . ?
C130 Ru1 C132 67.81(11) . . ?
C129 Ru1 C132 80.66(11) . . ?
C128 Ru1 C132 67.80(11) . . ?
N109 Ru1 N124 76.84(7) . . ?
C130 Ru1 N124 91.88(9) . . ?
C129 Ru1 N124 112.64(9) . . ?
C128 Ru1 N124 148.99(9) . . ?
C132 Ru1 N124 126.98(9) . . ?
N109 Ru1 C131 114.40(9) . . ?
C130 Ru1 C131 37.81(11) . . ?
C129 Ru1 C131 67.94(11) . . ?
C128 Ru1 C131 79.69(10) . . ?
C132 Ru1 C131 37.16(10) . . ?
N124 Ru1 C131 98.21(8) . . ?
N109 Ru1 C127 103.64(8) . . ?
C130 Ru1 C127 80.08(10) . . ?
C129 Ru1 C127 67.94(10) . . ?
C128 Ru1 C127 37.13(10) . . ?
C132 Ru1 C127 38.14(10) . . ?
N124 Ru1 C127 165.00(8) . . ?
C131 Ru1 C127 67.72(10) . . ?
N109 Ru1 Cl1 86.55(5) . . ?
C130 Ru1 Cl1 122.33(8) . . ?
C129 Ru1 Cl1 91.17(7) . . ?
C128 Ru1 Cl1 84.95(7) . . ?
C132 Ru1 Cl1 145.01(8) . . ?
N124 Ru1 Cl1 87.62(5) . . ?
C131 Ru1 Cl1 159.00(8) . . ?
C127 Ru1 Cl1 107.38(7) . . ?
N209 Ru2 C231 128.01(9) . . ?
N209 Ru2 N224 76.72(7) . . ?
C231 Ru2 N224 153.82(9) . . ?
N209 Ru2 C230 165.73(8) . . ?
C231 Ru2 C230 37.90(10) . . ?
N224 Ru2 C230 116.82(9) . . ?
N209 Ru2 C229 152.78(9) . . ?
C231 Ru2 C229 67.55(10) . . ?
N224 Ru2 C229 93.94(9) . . ?
C230 Ru2 C229 37.22(10) . . ?
N209 Ru2 C227 96.07(8) . . ?
C231 Ru2 C227 67.61(10) . . ?
N224 Ru2 C227 123.87(8) . . ?
C230 Ru2 C227 80.29(10) . . ?
C229 Ru2 C227 67.71(10) . . ?
N209 Ru2 C228 117.15(9) . . ?
C231 Ru2 C228 79.66(10) . . ?
N224 Ru2 C228 97.18(8) . . ?
C230 Ru2 C228 67.66(10) . . ?
C229 Ru2 C228 37.77(11) . . ?
C227 Ru2 C228 37.07(10) . . ?
N209 Ru2 C232 100.69(8) . . ?
C231 Ru2 C232 37.26(10) . . ?
N224 Ru2 C232 161.58(7) . . ?
C230 Ru2 C232 67.99(10) . . ?
C229 Ru2 C232 80.08(10) . . ?
C227 Ru2 C232 37.78(9) . . ?
C228 Ru2 C232 67.45(9) . . ?
N209 Ru2 Cl2 88.12(5) . . ?
C231 Ru2 Cl2 85.50(7) . . ?
N224 Ru2 Cl2 87.18(5) . . ?
C230 Ru2 Cl2 88.09(7) . . ?
C229 Ru2 Cl2 117.27(8) . . ?
C227 Ru2 Cl2 148.84(7) . . ?
C228 Ru2 Cl2 154.71(8) . . ?
C232 Ru2 Cl2 111.09(6) . . ?
C102 C101 H10A 109.5 . . ?
C102 C101 H10B 109.5 . . ?
H10A C101 H10B 109.5 . . ?
C102 C101 H10C 109.5 . . ?
H10A C101 H10C 109.5 . . ?
H10B C101 H10C 109.5 . . ?
C103 C102 C107 118.2(2) . . ?
C103 C102 C101 121.3(2) . . ?
C107 C102 C101 120.4(2) . . ?
C102 C103 C104 121.1(2) . . ?
C102 C103 H10D 119.4 . . ?
C104 C103 H10D 119.4 . . ?
C105 C104 C103 119.0(2) . . ?
C105 C104 H10E 120.5 . . ?
C103 C104 H10E 120.5 . . ?
C104 C105 C106 120.8(2) . . ?
C104 C105 S108 121.76(17) . . ?
C106 C105 S108 117.45(17) . . ?
C107 C106 C105 119.8(2) . . ?
C107 C106 H10F 120.1 . . ?
C105 C106 H10F 120.1 . . ?
C106 C107 C102 121.1(2) . . ?
C106 C107 H10G 119.5 . . ?
C102 C107 H10G 119.5 . . ?
O18B S108 O18A 116.48(10) . . ?
O18B S108 N109 109.32(10) . . ?
O18A S108 N109 111.66(10) . . ?
O18B S108 C105 104.76(10) . . ?
O18A S108 C105 105.43(10) . . ?
N109 S108 C105 108.65(10) . . ?
C110 N109 S108 114.78(14) . . ?
C110 N109 Ru1 117.24(13) . . ?
S108 N109 Ru1 127.64(11) . . ?
N109 C110 C111 115.13(18) . . ?
N109 C110 C117 107.46(16) . . ?
C111 C110 C117 109.34(17) . . ?
N109 C110 H11A 108.2 . . ?
C111 C110 H11A 108.2 . . ?
C117 C110 H11A 108.2 . . ?
C116 C111 C112 118.2(2) . . ?
C116 C111 C110 121.9(2) . . ?
C112 C111 C110 119.8(2) . . ?
C113 C112 C111 120.2(3) . . ?
C113 C112 H11B 119.9 . . ?
C111 C112 H11B 119.9 . . ?
C114 C113 C112 119.7(2) . . ?
C114 C113 H11D 120.2 . . ?
C112 C113 H11D 120.2 . . ?
C115 C114 C113 120.8(3) . . ?
C115 C114 H11E 119.6 . . ?
C113 C114 H11E 119.6 . . ?
C114 C115 C116 120.2(3) . . ?
C114 C115 H11F 119.9 . . ?
C116 C115 H11F 119.9 . . ?
C115 C116 C111 120.9(2) . . ?
C115 C116 H11G 119.5 . . ?
C111 C116 H11G 119.5 . . ?
N124 C117 C118 114.20(17) . . ?
N124 C117 C110 109.74(16) . . ?
C118 C117 C110 113.82(17) . . ?
N124 C117 H11H 106.1 . . ?
C118 C117 H11H 106.1 . . ?
C110 C117 H11H 106.1 . . ?
C123 C118 C119 117.8(2) . . ?
C123 C118 C117 118.43(18) . . ?
C119 C118 C117 123.7(2) . . ?
C120 C119 C118 120.6(2) . . ?
C120 C119 H11I 119.7 . . ?
C118 C119 H11I 119.7 . . ?
C121 C120 C119 120.6(2) . . ?
C121 C120 H12A 119.7 . . ?
C119 C120 H12A 119.7 . . ?
C122 C121 C120 119.5(2) . . ?
C122 C121 H12B 120.3 . . ?
C120 C121 H12B 120.3 . . ?
C121 C122 C123 119.9(2) . . ?
C121 C122 H12C 120.0 . . ?
C123 C122 H12C 120.0 . . ?
C122 C123 C118 121.5(2) . . ?
C122 C123 H12D 119.2 . . ?
C118 C123 H12D 119.2 . . ?
C125 N124 C126 107.70(17) . . ?
C125 N124 C117 109.88(16) . . ?
C126 N124 C117 111.78(17) . . ?
C125 N124 Ru1 110.59(13) . . ?
C126 N124 Ru1 110.70(14) . . ?
C117 N124 Ru1 106.23(12) . . ?
N124 C125 H12E 109.5 . . ?
N124 C125 H12F 109.5 . . ?
H12E C125 H12F 109.5 . . ?
N124 C125 H12G 109.5 . . ?
H12E C125 H12G 109.5 . . ?
H12F C125 H12G 109.5 . . ?
N124 C126 H12H 109.5 . . ?
N124 C126 H12I 109.5 . . ?
H12H C126 H12I 109.5 . . ?
N124 C126 H12J 109.5 . . ?
H12H C126 H12J 109.5 . . ?
H12I C126 H12J 109.5 . . ?
C128 C127 C132 119.0(3) . . ?
C128 C127 Ru1 70.79(15) . . ?
C132 C127 Ru1 70.38(14) . . ?
C128 C127 H12K 119.9 . . ?
C132 C127 H12K 119.9 . . ?
Ru1 C127 H12K 119.9 . . ?
C127 C128 C129 121.5(3) . . ?
C127 C128 Ru1 72.07(15) . . ?
C129 C128 Ru1 71.11(15) . . ?
C127 C128 H12L 118.6 . . ?
C129 C128 H12L 118.6 . . ?
Ru1 C128 H12L 118.6 . . ?
C130 C129 C128 119.0(3) . . ?
C130 C129 Ru1 71.21(15) . . ?
C128 C129 Ru1 71.16(15) . . ?
C130 C129 H12M 120.1 . . ?
C128 C129 H12M 120.1 . . ?
Ru1 C129 H12M 120.1 . . ?
C129 C130 C131 120.8(3) . . ?
C129 C130 Ru1 71.43(15) . . ?
C131 C130 Ru1 71.79(15) . . ?
C129 C130 H13A 119.1 . . ?
C131 C130 H13A 119.1 . . ?
Ru1 C130 H13A 119.1 . . ?
C132 C131 C130 119.8(2) . . ?
C132 C131 Ru1 70.92(14) . . ?
C130 C131 Ru1 70.40(14) . . ?
C132 C131 H13B 119.4 . . ?
C130 C131 H13B 119.4 . . ?
Ru1 C131 H13B 119.4 . . ?
C131 C132 C127 120.0(2) . . ?
C131 C132 Ru1 71.92(14) . . ?
C127 C132 Ru1 71.49(14) . . ?
C131 C132 H13C 119.6 . . ?
C127 C132 H13C 119.6 . . ?
Ru1 C132 H13C 119.6 . . ?
C202 C201 H20A 109.5 . . ?
C202 C201 H20B 109.5 . . ?
H20A C201 H20B 109.5 . . ?
C202 C201 H20C 109.5 . . ?
H20A C201 H20C 109.5 . . ?
H20B C201 H20C 109.5 . . ?
C207 C202 C203 118.0(2) . . ?
C207 C202 C201 120.2(2) . . ?
C203 C202 C201 121.8(2) . . ?
C204 C203 C202 121.1(2) . . ?
C204 C203 H20D 119.4 . . ?
C202 C203 H20D 119.4 . . ?
C205 C204 C203 119.6(2) . . ?
C205 C204 H20E 120.2 . . ?
C203 C204 H20E 120.2 . . ?
C204 C205 C206 120.3(2) . . ?
C204 C205 S208 120.88(16) . . ?
C206 C205 S208 118.81(16) . . ?
C207 C206 C205 119.4(2) . . ?
C207 C206 H20F 120.3 . . ?
C205 C206 H20F 120.3 . . ?
C206 C207 C202 121.6(2) . . ?
C206 C207 H20G 119.2 . . ?
C202 C207 H20G 119.2 . . ?
O28A S208 O28B 115.55(9) . . ?
O28A S208 N209 110.22(10) . . ?
O28B S208 N209 111.37(10) . . ?
O28A S208 C205 105.19(10) . . ?
O28B S208 C205 105.15(10) . . ?
N209 S208 C205 108.87(10) . . ?
C210 N209 S208 113.75(13) . . ?
C210 N209 Ru2 117.74(12) . . ?
S208 N209 Ru2 128.13(10) . . ?
N209 C210 C211 114.94(17) . . ?
N209 C210 C217 108.11(16) . . ?
C211 C210 C217 108.24(16) . . ?
N209 C210 H21A 108.5 . . ?
C211 C210 H21A 108.5 . . ?
C217 C210 H21A 108.5 . . ?
C216 C211 C212 118.6(2) . . ?
C216 C211 C210 120.15(19) . . ?
C212 C211 C210 121.21(19) . . ?
C213 C212 C211 121.0(2) . . ?
C213 C212 H21B 119.5 . . ?
C211 C212 H21B 119.5 . . ?
C212 C213 C214 120.1(2) . . ?
C212 C213 H21C 120.0 . . ?
C214 C213 H21C 120.0 . . ?
C213 C214 C215 119.5(2) . . ?
C213 C214 H21D 120.2 . . ?
C215 C214 H21D 120.2 . . ?
C216 C215 C214 120.3(2) . . ?
C216 C215 H21E 119.9 . . ?
C214 C215 H21E 119.9 . . ?
C215 C216 C211 120.6(2) . . ?
C215 C216 H21F 119.7 . . ?
C211 C216 H21F 119.7 . . ?
C218 C217 N224 114.28(17) . . ?
C218 C217 C210 113.24(17) . . ?
N224 C217 C210 109.61(16) . . ?
C218 C217 H21H 106.4 . . ?
N224 C217 H21H 106.4 . . ?
C210 C217 H21H 106.4 . . ?
C223 C218 C219 117.7(2) . . ?
C223 C218 C217 119.30(19) . . ?
C219 C218 C217 122.9(2) . . ?
C220 C219 C218 120.5(2) . . ?
C220 C219 H21I 119.7 . . ?
C218 C219 H21I 119.7 . . ?
C219 C220 C221 120.9(2) . . ?
C219 C220 H22A 119.6 . . ?
C221 C220 H22A 119.6 . . ?
C220 C221 C222 119.2(2) . . ?
C220 C221 H22C 120.4 . . ?
C222 C221 H22C 120.4 . . ?
C223 C222 C221 119.9(2) . . ?
C223 C222 H22D 120.1 . . ?
C221 C222 H22D 120.1 . . ?
C222 C223 C218 121.8(2) . . ?
C222 C223 H22E 119.1 . . ?
C218 C223 H22E 119.1 . . ?
C226 N224 C225 107.15(17) . . ?
C226 N224 C217 108.77(16) . . ?
C225 N224 C217 111.81(16) . . ?
C226 N224 Ru2 111.69(13) . . ?
C225 N224 Ru2 110.41(13) . . ?
C217 N224 Ru2 107.05(12) . . ?
N224 C225 H22F 109.5 . . ?
N224 C225 H22G 109.5 . . ?
H22F C225 H22G 109.5 . . ?
N224 C225 H22H 109.5 . . ?
H22F C225 H22H 109.5 . . ?
H22G C225 H22H 109.5 . . ?
N224 C226 H22I 109.5 . . ?
N224 C226 H22J 109.5 . . ?
H22I C226 H22J 109.5 . . ?
N224 C226 H22K 109.5 . . ?
H22I C226 H22K 109.5 . . ?
H22J C226 H22K 109.5 . . ?
C228 C227 C232 120.2(2) . . ?
C228 C227 Ru2 71.77(14) . . ?
C232 C227 Ru2 71.46(14) . . ?
C228 C227 H22B 119.4 . . ?
C232 C227 H22B 119.4 . . ?
Ru2 C227 H22B 119.4 . . ?
C227 C228 C229 120.1(2) . . ?
C227 C228 Ru2 71.16(14) . . ?
C229 C228 Ru2 70.77(14) . . ?
C227 C228 H22L 119.3 . . ?
C229 C228 H22L 119.3 . . ?
Ru2 C228 H22L 119.3 . . ?
C230 C229 C228 120.1(2) . . ?
C230 C229 Ru2 71.21(15) . . ?
C228 C229 Ru2 71.45(15) . . ?
C230 C229 H22M 119.4 . . ?
C228 C229 H22M 119.4 . . ?
Ru2 C229 H22M 119.4 . . ?
C229 C230 C231 119.4(2) . . ?
C229 C230 Ru2 71.57(15) . . ?
C231 C230 Ru2 70.88(14) . . ?
C229 C230 H23A 119.8 . . ?
C231 C230 H23A 119.8 . . ?
Ru2 C230 H23A 119.8 . . ?
C232 C231 C230 121.0(2) . . ?
C232 C231 Ru2 72.12(14) . . ?
C230 C231 Ru2 71.23(14) . . ?
C232 C231 H23B 118.9 . . ?
C230 C231 H23B 118.9 . . ?
Ru2 C231 H23B 118.9 . . ?
C231 C232 C227 119.1(2) . . ?
C231 C232 Ru2 70.62(14) . . ?
C227 C232 Ru2 70.77(14) . . ?
C231 C232 H23C 119.8 . . ?
C227 C232 H23C 119.8 . . ?
Ru2 C232 H23C 119.8 . . ?
C301 O300 H300 109(3) . . ?
O300 C301 C302 112.9(3) . . ?
O300 C301 H30D 109.0 . . ?
C302 C301 H30D 109.0 . . ?
O300 C301 H30E 109.0 . . ?
C302 C301 H30E 109.0 . . ?
H30D C301 H30E 107.8 . . ?
C301 C302 H30A 109.5 . . ?
C301 C302 H30B 109.5 . . ?
H30A C302 H30B 109.5 . . ?
C301 C302 H30C 109.5 . . ?
H30A C302 H30C 109.5 . . ?
H30B C302 H30C 109.5 . . ?
C401 O400 H400 112(2) . . ?
O400 C401 C402 111.9(2) . . ?
O400 C401 H40D 109.2 . . ?
C402 C401 H40D 109.2 . . ?
O400 C401 H40E 109.2 . . ?
C402 C401 H40E 109.2 . . ?
H40D C401 H40E 107.9 . . ?
C401 C402 H40A 109.5 . . ?
C401 C402 H40B 109.5 . . ?
H40A C402 H40B 109.5 . . ?
C401 C402 H40C 109.5 . . ?
H40A C402 H40C 109.5 . . ?
H40B C402 H40C 109.5 . . ?

loop_
_geom_bond_atom_site_label_1
_geom_bond_atom_site_label_2
_geom_bond_distance
_geom_bond_site_symmetry_2
_geom_bond_publ_flag
Ru1 N109 2.1382(18) . ?
Ru1 C130 2.182(3) . ?
Ru1 C129 2.185(3) . ?
Ru1 C128 2.186(3) . ?
Ru1 C132 2.187(2) . ?
Ru1 N124 2.1944(18) . ?
Ru1 C131 2.200(2) . ?
Ru1 C127 2.202(3) . ?
Ru1 Cl1 2.4213(5) . ?
Ru2 N209 2.1384(17) . ?
Ru2 C231 2.187(2) . ?
Ru2 N224 2.1912(18) . ?
Ru2 C230 2.192(2) . ?
Ru2 C229 2.196(3) . ?
Ru2 C227 2.197(2) . ?
Ru2 C228 2.205(2) . ?
Ru2 C232 2.206(2) . ?
Ru2 Cl2 2.4276(5) . ?
C101 C102 1.506(3) . ?
C101 H10A 0.9800 . ?
C101 H10B 0.9800 . ?
C101 H10C 0.9800 . ?
C102 C103 1.392(3) . ?
C102 C107 1.399(3) . ?
C103 C104 1.405(3) . ?
C103 H10D 0.9500 . ?
C104 C105 1.377(3) . ?
C104 H10E 0.9500 . ?
C105 C106 1.392(3) . ?
C105 S108 1.784(2) . ?
C106 C107 1.376(3) . ?
C106 H10F 0.9500 . ?
C107 H10G 0.9500 . ?
S108 O18B 1.4414(17) . ?
S108 O18A 1.4547(16) . ?
S108 N109 1.5886(19) . ?
N109 C110 1.495(3) . ?
C110 C111 1.517(3) . ?
C110 C117 1.524(3) . ?
C110 H11A 1.0000 . ?
C111 C116 1.394(3) . ?
C111 C112 1.407(3) . ?
C112 C113 1.396(4) . ?
C112 H11B 0.9500 . ?
C113 C114 1.379(5) . ?
C113 H11D 0.9500 . ?
C114 C115 1.368(4) . ?
C114 H11E 0.9500 . ?
C115 C116 1.382(3) . ?
C115 H11F 0.9500 . ?
C116 H11G 0.9500 . ?
C117 N124 1.510(3) . ?
C117 C118 1.519(3) . ?
C117 H11H 1.0000 . ?
C118 C123 1.393(3) . ?
C118 C119 1.399(3) . ?
C119 C120 1.390(4) . ?
C119 H11I 0.9500 . ?
C120 C121 1.387(4) . ?
C120 H12A 0.9500 . ?
C121 C122 1.380(3) . ?
C121 H12B 0.9500 . ?
C122 C123 1.391(3) . ?
C122 H12C 0.9500 . ?
C123 H12D 0.9500 . ?
N124 C125 1.484(3) . ?
N124 C126 1.488(3) . ?
C125 H12E 0.9800 . ?
C125 H12F 0.9800 . ?
C125 H12G 0.9800 . ?
C126 H12H 0.9800 . ?
C126 H12I 0.9800 . ?
C126 H12J 0.9800 . ?
C127 C128 1.397(4) . ?
C127 C132 1.434(4) . ?
C127 H12K 1.0000 . ?
C128 C129 1.413(4) . ?
C128 H12L 1.0000 . ?
C129 C130 1.399(4) . ?
C129 H12M 1.0000 . ?
C130 C131 1.420(4) . ?
C130 H13A 1.0000 . ?
C131 C132 1.398(4) . ?
C131 H13B 1.0000 . ?
C132 H13C 1.0000 . ?
C201 C202 1.502(3) . ?
C201 H20A 0.9800 . ?
C201 H20B 0.9800 . ?
C201 H20C 0.9800 . ?
C202 C207 1.393(3) . ?
C202 C203 1.393(3) . ?
C203 C204 1.393(3) . ?
C203 H20D 0.9500 . ?
C204 C205 1.379(3) . ?
C204 H20E 0.9500 . ?
C205 C206 1.396(3) . ?
C205 S208 1.783(2) . ?
C206 C207 1.380(3) . ?
C206 H20F 0.9500 . ?
C207 H20G 0.9500 . ?
S208 O28A 1.4421(16) . ?
S208 O28B 1.4600(15) . ?
S208 N209 1.5883(18) . ?
N209 C210 1.497(3) . ?
C210 C211 1.524(3) . ?
C210 C217 1.530(3) . ?
C210 H21A 1.0000 . ?
C211 C216 1.392(3) . ?
C211 C212 1.394(3) . ?
C212 C213 1.385(3) . ?
C212 H21B 0.9500 . ?
C213 C214 1.388(3) . ?
C213 H21C 0.9500 . ?
C214 C215 1.390(4) . ?
C214 H21D 0.9500 . ?
C215 C216 1.388(4) . ?
C215 H21E 0.9500 . ?
C216 H21F 0.9500 . ?
C217 C218 1.510(3) . ?
C217 N224 1.526(3) . ?
C217 H21H 1.0000 . ?
C218 C223 1.393(3) . ?
C218 C219 1.403(3) . ?
C219 C220 1.385(3) . ?
C219 H21I 0.9500 . ?
C220 C221 1.388(3) . ?
C220 H22A 0.9500 . ?
C221 C222 1.389(3) . ?
C221 H22C 0.9500 . ?
C222 C223 1.384(3) . ?
C222 H22D 0.9500 . ?
C223 H22E 0.9500 . ?
N224 C226 1.485(3) . ?
N224 C225 1.489(3) . ?
C225 H22F 0.9800 . ?
C225 H22G 0.9800 . ?
C225 H22H 0.9800 . ?
C226 H22I 0.9800 . ?
C226 H22J 0.9800 . ?
C226 H22K 0.9800 . ?
C227 C228 1.399(4) . ?
C227 C232 1.426(4) . ?
C227 H22B 1.0000 . ?
C228 C229 1.425(4) . ?
C228 H22L 1.0000 . ?
C229 C230 1.400(4) . ?
C229 H22M 1.0000 . ?
C230 C231 1.422(4) . ?
C230 H23A 1.0000 . ?
C231 C232 1.404(4) . ?
C231 H23B 1.0000 . ?
C232 H23C 1.0000 . ?
O300 C301 1.431(4) . ?
O300 H300 0.89(4) . ?
C301 C302 1.468(5) . ?
C301 H30D 0.9900 . ?
C301 H30E 0.9900 . ?
C302 H30A 0.9800 . ?
C302 H30B 0.9800 . ?
C302 H30C 0.9800 . ?
O400 C401 1.422(3) . ?
O400 H400 0.84(3) . ?
C401 C402 1.504(4) . ?
C401 H40D 0.9900 . ?
C401 H40E 0.9900 . ?
C402 H40A 0.9800 . ?
C402 H40B 0.9800 . ?
C402 H40C 0.9800 . ?

loop_
_geom_hbond_atom_site_label_D
_geom_hbond_atom_site_label_H
_geom_hbond_atom_site_label_A
_geom_hbond_distance_DH
_geom_hbond_distance_HA
_geom_hbond_distance_DA
_geom_hbond_angle_DHA
_geom_hbond_site_symmetry_A
O300 H300 O18A 0.89(4) 1.97(4) 2.830(2) 161(3) 1_566
O400 H400 O28B 0.84(3) 1.98(3) 2.796(2) 163(3) 1_554
